data_4066799
loop_
_publ_author_name
'Adams, Richard D.'
'Trufan, Eszter'

_publ_section_title
;
 Iridium&#x2212;Germanium and &#x2212;Tin Carbonyl Complexes
;
_journal_issue 19
_journal_name_full Organometallics
_journal_page_first 4346
_journal_paper_doi 10.1021/om1006424
_journal_volume 29
_journal_year 2010
_chemical_formula_sum 'C39 H31 Ge2 Ir O3'
_chemical_formula_weight 885.02
_chemical_name_systematic
; 
 ? 
;
_space_group_IT_number 2
_symmetry_cell_setting triclinic
_symmetry_space_group_name_Hall '-P 1'
_symmetry_space_group_name_H-M 'P -1'
_atom_sites_solution_hydrogens geom
_atom_sites_solution_primary direct
_atom_sites_solution_secondary difmap
_audit_creation_method SHELXL-97
_cell_angle_alpha 71.546(2)
_cell_angle_beta 75.118(2)
_cell_angle_gamma 82.052(2)
_cell_formula_units_Z 2
_cell_length_a 10.3420(9)
_cell_length_b 12.6458(11)
_cell_length_c 14.4925(13)
_cell_measurement_reflns_used 3531
_cell_measurement_temperature 293(2)
_cell_measurement_theta_max 43.91
_cell_measurement_theta_min 2.26
_cell_volume 1734.2(3)
_computing_cell_refinement 'SAINT+  V6.45 (Bruker, 2003)'
_computing_data_collection 'SMART V5.632 (Bruker, 2005)'
_computing_data_reduction 'SAINT+  V6.45'
_computing_molecular_graphics 'SHELXTL V6.1 (Sheldrick, 2000)'
_computing_publication_material 'SHELXTL V6.1'
_computing_structure_refinement 'SHELXL-97 (Sheldrick, 1997)'
_computing_structure_solution 'SHELXS-97 (Sheldrick, 1990)'
_diffrn_ambient_temperature 293(2)
_diffrn_measured_fraction_theta_full 0.987
_diffrn_measured_fraction_theta_max 0.987
_diffrn_measurement_device_type 'Bruker SMART APEX CCD diffractometer'
_diffrn_measurement_method 'omega scans'
_diffrn_radiation_monochromator graphite
_diffrn_radiation_source 'fine-focus sealed tube'
_diffrn_radiation_type MoK\a
_diffrn_radiation_wavelength 0.71073
_diffrn_reflns_av_R_equivalents 0.0418
_diffrn_reflns_av_sigmaI/netI 0.0661
_diffrn_reflns_limit_h_max 13
_diffrn_reflns_limit_h_min -13
_diffrn_reflns_limit_k_max 16
_diffrn_reflns_limit_k_min -16
_diffrn_reflns_limit_l_max 19
_diffrn_reflns_limit_l_min -19
_diffrn_reflns_number 18102
_diffrn_reflns_theta_full 28.36
_diffrn_reflns_theta_max 28.36
_diffrn_reflns_theta_min 1.52
_diffrn_standards_decay_% <1
_exptl_absorpt_coefficient_mu 5.585
_exptl_absorpt_correction_T_max 1.000
_exptl_absorpt_correction_T_min 0.645
_exptl_absorpt_correction_type multi-scan
_exptl_absorpt_process_details '(SADABS, Bruker, 1997)'
_exptl_crystal_colour colorless
_exptl_crystal_density_diffrn 1.695
_exptl_crystal_density_method 'not measured'
_exptl_crystal_description plate
_exptl_crystal_F_000 860
_exptl_crystal_size_max 0.21
_exptl_crystal_size_mid 0.16
_exptl_crystal_size_min 0.01
_refine_diff_density_max 1.025
_refine_diff_density_min -0.941
_refine_diff_density_rms 0.114
_refine_ls_extinction_method none
_refine_ls_goodness_of_fit_ref 1.069
_refine_ls_hydrogen_treatment mixed
_refine_ls_matrix_type full
_refine_ls_number_parameters 410
_refine_ls_number_reflns 8556
_refine_ls_number_restraints 0
_refine_ls_restrained_S_all 1.069
_refine_ls_R_factor_all 0.0773
_refine_ls_R_factor_gt 0.0512
_refine_ls_shift/su_max 0.019
_refine_ls_shift/su_mean 0.001
_refine_ls_structure_factor_coef Fsqd
_refine_ls_weighting_details 'calc w=1/[\s^2^(Fo^2^)+(0.0265P)^2^+0.0000P] where P=(Fo^2^+2Fc^2^)/3'
_refine_ls_weighting_scheme calc
_refine_ls_wR_factor_gt 0.0822
_refine_ls_wR_factor_ref 0.0894
_reflns_number_gt 6362
_reflns_number_total 8556
_reflns_threshold_expression >2sigma(I)
_cod_data_source_file om1006424_si_001.cif
_cod_data_source_block HIr(CO)3(GePh3)2
_cod_depositor_comments
;
The following automatic conversions were performed:

'_symmetry_cell_setting' value 'Triclinic' changed to 'triclinic'
according to /home/saulius/struct/CIF-dictionaries/cif_core.dic
dictionary named 'cif_core.dic' version 2.4.1 from 2010-06-29.

Automatic conversion script
Id: cif_fix_values 1715 2011-07-08 13:25:40Z adriana 
;
_cod_original_sg_symbol_H-M P-1
_cod_database_code 4066799

loop_
_symmetry_equiv_pos_as_xyz
'x, y, z'
'-x, -y, -z'

loop_
_atom_site_label
_atom_site_type_symbol
_atom_site_fract_x
_atom_site_fract_y
_atom_site_fract_z
_atom_site_U_iso_or_equiv
_atom_site_adp_type
_atom_site_occupancy
_atom_site_symmetry_multiplicity
_atom_site_calc_flag
_atom_site_refinement_flags
Ir1 Ir 0.69089(2) 0.51175(2) 0.734527(18) 0.04424(8) Uani 1 1 d .
Ge1 Ge 0.76137(6) 0.70849(5) 0.69565(4) 0.04604(16) Uani 1 1 d .
Ge2 Ge 0.61403(6) 0.32736(5) 0.74024(4) 0.04504(15) Uani 1 1 d .
O11 O 0.9668(5) 0.4567(5) 0.6167(4) 0.0900(17) Uani 1 1 d .
O12 O 0.7295(6) 0.4341(5) 0.9495(4) 0.1020(19) Uani 1 1 d .
O13 O 0.4016(5) 0.5933(4) 0.7991(5) 0.0963(18) Uani 1 1 d .
C11 C 0.8646(7) 0.4762(5) 0.6634(5) 0.0580(17) Uani 1 1 d .
C12 C 0.7174(7) 0.4612(6) 0.8696(5) 0.0664(19) Uani 1 1 d .
C13 C 0.5081(7) 0.5618(6) 0.7764(5) 0.0618(18) Uani 1 1 d .
C21 C 0.8330(7) 0.7737(5) 0.5540(5) 0.0590(17) Uani 1 1 d .
C22 C 0.7659(9) 0.7724(6) 0.4828(5) 0.087(2) Uani 1 1 d .
H22 H 0.6869 0.7358 0.5029 0.104 Uiso 1 1 calc R
C23 C 0.8155(13) 0.8254(7) 0.3815(6) 0.114(4) Uani 1 1 d .
H23 H 0.7660 0.8270 0.3358 0.137 Uiso 1 1 calc R
C24 C 0.9341(14) 0.8746(10) 0.3483(8) 0.135(5) Uani 1 1 d .
H24 H 0.9688 0.9071 0.2806 0.162 Uiso 1 1 calc R
C25 C 0.9974(12) 0.8744(11) 0.4156(9) 0.172(6) Uani 1 1 d .
H25 H 1.0775 0.9097 0.3939 0.206 Uiso 1 1 calc R
C26 C 0.9526(9) 0.8245(8) 0.5183(6) 0.114(3) Uani 1 1 d .
H26 H 1.0036 0.8257 0.5622 0.137 Uiso 1 1 calc R
C27 C 0.8967(6) 0.7160(5) 0.7663(4) 0.0467(14) Uani 1 1 d .
C28 C 0.9786(6) 0.6260(5) 0.8022(5) 0.0561(16) Uani 1 1 d .
H28 H 0.9673 0.5574 0.7953 0.067 Uiso 1 1 calc R
C29 C 1.0786(6) 0.6327(6) 0.8488(5) 0.0671(19) Uani 1 1 d .
H29 H 1.1317 0.5695 0.8732 0.081 Uiso 1 1 calc R
C30 C 1.0972(6) 0.7323(6) 0.8581(5) 0.0678(19) Uani 1 1 d .
H30 H 1.1643 0.7381 0.8881 0.081 Uiso 1 1 calc R
C31 C 1.0172(7) 0.8248(6) 0.8233(5) 0.0682(19) Uani 1 1 d .
H31 H 1.0296 0.8931 0.8303 0.082 Uiso 1 1 calc R
C32 C 0.9181(6) 0.8165(5) 0.7779(5) 0.0606(17) Uani 1 1 d .
H32 H 0.8646 0.8798 0.7546 0.073 Uiso 1 1 calc R
C33 C 0.6064(6) 0.8052(5) 0.7363(4) 0.0465(14) Uani 1 1 d .
C34 C 0.5514(7) 0.7938(6) 0.8351(5) 0.0680(19) Uani 1 1 d .
H34 H 0.5914 0.7419 0.8829 0.082 Uiso 1 1 calc R
C35 C 0.4375(7) 0.8574(6) 0.8663(6) 0.072(2) Uani 1 1 d .
H35 H 0.4036 0.8490 0.9341 0.087 Uiso 1 1 calc R
C36 C 0.3760(7) 0.9316(6) 0.7983(7) 0.079(2) Uani 1 1 d .
H36 H 0.2989 0.9735 0.8188 0.095 Uiso 1 1 calc R
C37 C 0.4282(9) 0.9441(7) 0.6996(7) 0.095(3) Uani 1 1 d .
H37 H 0.3870 0.9957 0.6524 0.114 Uiso 1 1 calc R
C38 C 0.5425(7) 0.8807(6) 0.6682(5) 0.075(2) Uani 1 1 d .
H38 H 0.5759 0.8896 0.6003 0.090 Uiso 1 1 calc R
C39 C 0.6939(6) 0.1981(5) 0.8288(4) 0.0483(14) Uani 1 1 d .
C40 C 0.6332(6) 0.0973(5) 0.8678(4) 0.0561(16) Uani 1 1 d .
H40 H 0.5534 0.0921 0.8514 0.067 Uiso 1 1 calc R
C41 C 0.6868(7) 0.0040(5) 0.9301(5) 0.070(2) Uani 1 1 d .
H41 H 0.6440 -0.0626 0.9545 0.084 Uiso 1 1 calc R
C42 C 0.8041(7) 0.0109(6) 0.9556(5) 0.0683(19) Uani 1 1 d .
H42 H 0.8405 -0.0511 0.9979 0.082 Uiso 1 1 calc R
C43 C 0.8669(7) 0.1084(6) 0.9190(5) 0.0677(19) Uani 1 1 d .
H43 H 0.9456 0.1131 0.9370 0.081 Uiso 1 1 calc R
C44 C 0.8136(6) 0.2011(5) 0.8546(5) 0.0567(16) Uani 1 1 d .
H44 H 0.8590 0.2665 0.8284 0.068 Uiso 1 1 calc R
C45 C 0.6465(6) 0.3020(5) 0.6091(4) 0.0515(15) Uani 1 1 d .
C46 C 0.6385(10) 0.1988(7) 0.6035(5) 0.100(3) Uani 1 1 d .
H46 H 0.6179 0.1407 0.6623 0.119 Uiso 1 1 calc R
C47 C 0.6603(11) 0.1760(8) 0.5115(7) 0.117(4) Uani 1 1 d .
H47 H 0.6512 0.1045 0.5100 0.141 Uiso 1 1 calc R
C48 C 0.6942(9) 0.2580(8) 0.4264(6) 0.097(3) Uani 1 1 d .
H48 H 0.7107 0.2436 0.3652 0.117 Uiso 1 1 calc R
C49 C 0.7039(11) 0.3597(8) 0.4301(6) 0.116(4) Uani 1 1 d .
H49 H 0.7270 0.4169 0.3710 0.139 Uiso 1 1 calc R
C50 C 0.6804(10) 0.3822(7) 0.5203(5) 0.095(3) Uani 1 1 d .
H50 H 0.6880 0.4546 0.5203 0.114 Uiso 1 1 calc R
C51 C 0.4215(6) 0.3207(4) 0.7978(4) 0.0473(14) Uani 1 1 d .
C52 C 0.3703(6) 0.3094(5) 0.8990(5) 0.0626(18) Uani 1 1 d .
H52 H 0.4302 0.3004 0.9395 0.075 Uiso 1 1 calc R
C53 C 0.2363(7) 0.3109(6) 0.9414(5) 0.0682(19) Uani 1 1 d .
H53 H 0.2067 0.3041 1.0091 0.082 Uiso 1 1 calc R
C54 C 0.1462(7) 0.3221(6) 0.8849(6) 0.073(2) Uani 1 1 d .
H54 H 0.0548 0.3215 0.9137 0.087 Uiso 1 1 calc R
C55 C 0.1917(7) 0.3344(7) 0.7848(7) 0.086(2) Uani 1 1 d .
H55 H 0.1307 0.3436 0.7452 0.104 Uiso 1 1 calc R
C56 C 0.3289(7) 0.3331(6) 0.7419(5) 0.071(2) Uani 1 1 d .
H56 H 0.3580 0.3409 0.6739 0.085 Uiso 1 1 calc R
H1 H 0.670(6) 0.555(5) 0.627(4) 0.09(2) Uiso 1 1 d .

loop_
_atom_site_aniso_label
_atom_site_aniso_U_11
_atom_site_aniso_U_22
_atom_site_aniso_U_33
_atom_site_aniso_U_23
_atom_site_aniso_U_13
_atom_site_aniso_U_12
Ir1 0.03868(13) 0.04458(14) 0.05008(14) -0.01192(10) -0.01251(10) -0.00476(9)
Ge1 0.0431(3) 0.0443(4) 0.0494(4) -0.0107(3) -0.0120(3) -0.0032(3)
Ge2 0.0436(3) 0.0472(4) 0.0457(3) -0.0107(3) -0.0140(3) -0.0069(3)
O11 0.060(3) 0.113(5) 0.086(4) -0.034(3) 0.004(3) 0.001(3)
O12 0.132(5) 0.120(5) 0.056(3) -0.015(3) -0.037(4) -0.010(4)
O13 0.049(3) 0.088(4) 0.148(5) -0.044(4) -0.007(3) 0.004(3)
C11 0.057(4) 0.059(4) 0.054(4) -0.012(3) -0.007(3) -0.017(3)
C12 0.077(5) 0.064(5) 0.058(4) -0.016(3) -0.013(4) -0.009(4)
C13 0.048(4) 0.059(4) 0.081(5) -0.028(4) -0.012(4) -0.001(3)
C21 0.061(4) 0.057(4) 0.051(4) -0.009(3) -0.012(3) 0.004(3)
C22 0.123(7) 0.067(5) 0.064(5) -0.010(4) -0.019(5) -0.013(5)
C23 0.195(12) 0.082(7) 0.060(6) -0.015(5) -0.040(7) 0.014(7)
C24 0.154(12) 0.134(10) 0.059(6) 0.002(6) 0.027(7) 0.013(8)
C25 0.105(9) 0.242(16) 0.088(8) 0.043(9) 0.024(7) -0.044(9)
C26 0.078(6) 0.149(9) 0.080(6) 0.016(6) -0.008(5) -0.028(6)
C27 0.045(3) 0.046(4) 0.050(3) -0.013(3) -0.012(3) -0.007(3)
C28 0.047(4) 0.044(4) 0.084(5) -0.025(3) -0.017(3) -0.009(3)
C29 0.043(4) 0.063(5) 0.094(5) -0.018(4) -0.022(4) 0.002(3)
C30 0.047(4) 0.074(5) 0.089(5) -0.024(4) -0.023(4) -0.011(4)
C31 0.069(5) 0.054(4) 0.098(5) -0.034(4) -0.029(4) -0.011(4)
C32 0.055(4) 0.050(4) 0.078(5) -0.018(3) -0.018(4) -0.003(3)
C33 0.043(3) 0.045(3) 0.054(4) -0.017(3) -0.012(3) -0.006(3)
C34 0.066(5) 0.083(5) 0.056(4) -0.024(4) -0.022(4) 0.017(4)
C35 0.060(5) 0.088(6) 0.069(5) -0.034(4) -0.004(4) 0.000(4)
C36 0.057(5) 0.078(6) 0.108(7) -0.046(5) -0.013(5) 0.014(4)
C37 0.098(7) 0.082(6) 0.099(7) -0.025(5) -0.037(6) 0.040(5)
C38 0.079(5) 0.066(5) 0.069(5) -0.013(4) -0.015(4) 0.018(4)
C39 0.045(3) 0.051(4) 0.047(3) -0.014(3) -0.007(3) -0.005(3)
C40 0.053(4) 0.053(4) 0.066(4) -0.014(3) -0.022(3) -0.007(3)
C41 0.081(5) 0.044(4) 0.081(5) -0.005(3) -0.025(4) -0.005(4)
C42 0.071(5) 0.055(4) 0.074(5) -0.016(4) -0.023(4) 0.019(4)
C43 0.054(4) 0.070(5) 0.084(5) -0.022(4) -0.034(4) 0.013(4)
C44 0.043(3) 0.057(4) 0.068(4) -0.016(3) -0.012(3) -0.003(3)
C45 0.056(4) 0.052(4) 0.052(4) -0.017(3) -0.019(3) -0.004(3)
C46 0.165(9) 0.080(6) 0.056(5) -0.019(4) -0.019(5) -0.029(6)
C47 0.203(12) 0.084(7) 0.081(6) -0.040(5) -0.037(7) -0.016(7)
C48 0.131(8) 0.113(8) 0.053(5) -0.027(5) -0.023(5) -0.011(6)
C49 0.203(12) 0.096(7) 0.050(5) -0.014(4) -0.026(6) -0.032(7)
C50 0.154(9) 0.076(6) 0.056(5) -0.014(4) -0.024(5) -0.025(6)
C51 0.043(3) 0.038(3) 0.062(4) -0.008(3) -0.021(3) -0.002(3)
C52 0.046(4) 0.076(5) 0.061(4) -0.006(3) -0.018(3) -0.011(3)
C53 0.058(4) 0.071(5) 0.065(4) -0.011(4) -0.007(4) -0.006(4)
C54 0.050(4) 0.064(5) 0.100(6) -0.025(4) -0.008(4) -0.005(3)
C55 0.050(4) 0.118(7) 0.105(7) -0.041(5) -0.039(5) 0.007(4)
C56 0.053(4) 0.095(6) 0.073(5) -0.027(4) -0.025(4) -0.006(4)

loop_
_atom_type_symbol
_atom_type_description
_atom_type_scat_dispersion_real
_atom_type_scat_dispersion_imag
_atom_type_scat_source
C C 0.0033 0.0016 'International Tables Vol C Tables 4.2.6.8 and 6.1.1.4'
H H 0.0000 0.0000 'International Tables Vol C Tables 4.2.6.8 and 6.1.1.4'
O O 0.0106 0.0060 'International Tables Vol C Tables 4.2.6.8 and 6.1.1.4'
Ge Ge 0.1547 1.8001 'International Tables Vol C Tables 4.2.6.8 and 6.1.1.4'
Ir Ir -1.4442 7.9887 'International Tables Vol C Tables 4.2.6.8 and 6.1.1.4'

loop_
_geom_angle_atom_site_label_1
_geom_angle_atom_site_label_2
_geom_angle_atom_site_label_3
_geom_angle
C11 Ir1 C13 166.9(3)
C11 Ir1 C12 100.2(3)
C13 Ir1 C12 92.8(3)
C11 Ir1 Ge2 89.97(19)
C13 Ir1 Ge2 89.74(19)
C12 Ir1 Ge2 95.1(2)
C11 Ir1 Ge1 88.09(19)
C13 Ir1 Ge1 89.8(2)
C12 Ir1 Ge1 95.6(2)
Ge2 Ir1 Ge1 169.26(2)
C21 Ge1 C33 107.3(3)
C21 Ge1 C27 107.7(3)
C33 Ge1 C27 106.7(2)
C21 Ge1 Ir1 111.8(2)
C33 Ge1 Ir1 110.02(16)
C27 Ge1 Ir1 113.03(17)
C51 Ge2 C39 104.2(2)
C51 Ge2 C45 107.2(3)
C39 Ge2 C45 108.0(2)
C51 Ge2 Ir1 109.71(16)
C39 Ge2 Ir1 112.96(17)
C45 Ge2 Ir1 114.18(19)
O11 C11 Ir1 176.8(6)
O12 C12 Ir1 177.7(7)
O13 C13 Ir1 178.4(7)
C26 C21 C22 116.1(7)
C26 C21 Ge1 122.0(6)
C22 C21 Ge1 121.9(6)
C21 C22 C23 121.0(9)
C24 C23 C22 121.6(10)
C25 C24 C23 117.0(10)
C24 C25 C26 124.3(12)
C21 C26 C25 119.9(9)
C28 C27 C32 116.4(5)
C28 C27 Ge1 122.9(4)
C32 C27 Ge1 120.6(4)
C27 C28 C29 122.7(6)
C30 C29 C28 119.2(6)
C29 C30 C31 120.1(6)
C30 C31 C32 120.0(6)
C31 C32 C27 121.6(6)
C34 C33 C38 117.3(6)
C34 C33 Ge1 120.6(5)
C38 C33 Ge1 121.9(5)
C33 C34 C35 121.9(6)
C36 C35 C34 120.1(7)
C35 C36 C37 119.1(7)
C36 C37 C38 120.9(7)
C33 C38 C37 120.7(7)
C40 C39 C44 116.5(6)
C40 C39 Ge2 120.7(4)
C44 C39 Ge2 122.7(5)
C41 C40 C39 122.4(6)
C42 C41 C40 119.3(6)
C43 C42 C41 120.1(6)
C42 C43 C44 120.1(6)
C39 C44 C43 121.5(6)
C46 C45 C50 115.7(6)
C46 C45 Ge2 119.8(5)
C50 C45 Ge2 124.4(5)
C45 C46 C47 122.2(7)
C48 C47 C46 119.5(9)
C49 C48 C47 119.3(8)
C48 C49 C50 121.0(8)
C45 C50 C49 122.1(8)
C56 C51 C52 116.0(6)
C56 C51 Ge2 123.1(5)
C52 C51 Ge2 120.8(4)
C53 C52 C51 122.9(6)
C54 C53 C52 120.1(7)
C53 C54 C55 119.1(7)
C54 C55 C56 120.5(7)
C51 C56 C55 121.4(7)

loop_
_geom_bond_atom_site_label_1
_geom_bond_atom_site_label_2
_geom_bond_distance
Ir1 C11 1.901(7)
Ir1 C13 1.915(7)
Ir1 C12 1.937(7)
Ir1 Ge2 2.5361(7)
Ir1 Ge1 2.5381(7)
Ge1 C21 1.938(6)
Ge1 C33 1.960(6)
Ge1 C27 1.963(6)
Ge2 C51 1.953(6)
Ge2 C39 1.961(6)
Ge2 C45 1.963(6)
O11 C11 1.140(7)
O12 C12 1.133(7)
O13 C13 1.120(7)
C21 C26 1.375(10)
C21 C22 1.388(9)
C22 C23 1.397(10)
C23 C24 1.358(14)
C24 C25 1.306(15)
C25 C26 1.399(12)
C27 C28 1.367(8)
C27 C32 1.387(8)
C28 C29 1.398(8)
C29 C30 1.352(9)
C30 C31 1.370(9)
C31 C32 1.384(8)
C33 C34 1.367(8)
C33 C38 1.373(8)
C34 C35 1.391(9)
C35 C36 1.352(10)
C36 C37 1.358(10)
C37 C38 1.393(10)
C39 C40 1.387(8)
C39 C44 1.390(8)
C40 C41 1.384(8)
C41 C42 1.377(9)
C42 C43 1.361(9)
C43 C44 1.394(8)
C45 C46 1.349(9)
C45 C50 1.360(9)
C46 C47 1.407(10)
C47 C48 1.337(11)
C48 C49 1.323(11)
C49 C50 1.378(10)
C51 C56 1.369(8)
C51 C52 1.394(8)
C52 C53 1.364(9)
C53 C54 1.357(9)
C54 C55 1.369(10)
C55 C56 1.395(9)
